data_7031929
loop_
_publ_author_name
'Iengo, E.'
'Demitri, N.'
'Balducci, G.'
'Alessio, E.'

_publ_section_title
;
 An irresolute linker: separation, and structural and spectroscopic
 characterization of the two linkage isomers of a
 Ru(ii)-(2-(2'-pyridyl)pyrimidine-4-carboxylic acid) complex.
;
_journal_issue 32
_journal_name_full 'Dalton transactions (Cambridge, England : 2003)'
_journal_page_first 12160
_journal_page_last 12163
_journal_paper_doi 10.1039/c4dt01282h
_journal_volume 43
_journal_year 2014
_chemical_formula_moiety
;
 2(C22 H31 N6 O2 P Ru S3), Cl4, 12.5(H2 O)
;
_chemical_formula_sum 'C44 H62 Cl4 N12 O16.5 P2 Ru2 S6'
_chemical_formula_weight 1621.29
_chemical_name_common
;
[Ru([9]aneS~3~)(cpp)(PTAH)][Cl~2~]
;
_space_group_crystal_system orthorhombic
_space_group_IT_number 61
_space_group_name_Hall '-P 2bc 2ac'
_space_group_name_H-M_alt 'P c a b'
_symmetry_space_group_name_Hall '-P 2bc 2ac'
_symmetry_space_group_name_H-M 'P c a b'
_atom_sites_solution_hydrogens geom
_atom_sites_solution_primary direct
_atom_sites_solution_secondary difmap
_audit_creation_method SHELXL-2013
_cell_angle_alpha 90
_cell_angle_beta 90
_cell_angle_gamma 90
_cell_formula_units_Z 8
_cell_length_a 20.543(6)
_cell_length_b 24.132(4)
_cell_length_c 28.016(3)
_cell_measurement_reflns_used 112680
_cell_measurement_temperature 100(2)
_cell_measurement_theta_max 29.085
_cell_measurement_theta_min 2.080
_cell_volume 13889(5)
_computing_cell_refinement XDS
_computing_data_collection 'Elettra XRD1 Data Collection SW'
_computing_data_reduction XDS
_computing_molecular_graphics 'Ortep3 for Windows - PyMol'
_computing_publication_material 'enCIFer - publCIF'
_computing_structure_refinement 'SHELXL-2013 (Sheldrick, 2013)'
_computing_structure_solution Sir2011
_diffrn_ambient_temperature 100(2)
_diffrn_measured_fraction_theta_full 0.984
_diffrn_measured_fraction_theta_max 0.989
_diffrn_measurement_device_type
;
'Huber 4-circles Kappa Goniometer, Pilatus 2M detector'
;
_diffrn_measurement_method 'Rotating crystal'
_diffrn_radiation_type Synchrotron
_diffrn_radiation_wavelength 0.700
_diffrn_reflns_av_R_equivalents 0.0368
_diffrn_reflns_av_unetI/netI 0.0146
_diffrn_reflns_Laue_measured_fraction_full 0.984
_diffrn_reflns_Laue_measured_fraction_max 0.989
_diffrn_reflns_limit_h_max 28
_diffrn_reflns_limit_h_min -28
_diffrn_reflns_limit_k_max 33
_diffrn_reflns_limit_k_min -33
_diffrn_reflns_limit_l_max 38
_diffrn_reflns_limit_l_min -38
_diffrn_reflns_number 240383
_diffrn_reflns_point_group_measured_fraction_full 0.984
_diffrn_reflns_point_group_measured_fraction_max 0.989
_diffrn_reflns_theta_full 24.835
_diffrn_reflns_theta_max 29.085
_diffrn_reflns_theta_min 2.080
_diffrn_source 'Elettra Synchrotron - XRD1 BL'
_diffrn_standards_decay_% 0
_diffrn_standards_interval_count 0
_diffrn_standards_number 0
_exptl_absorpt_coefficient_mu 0.766
_exptl_absorpt_correction_type none
_exptl_crystal_colour yellow-orange
_exptl_crystal_density_diffrn 1.551
_exptl_crystal_description 'Hexagonal rod'
_exptl_crystal_F_000 6592
_exptl_crystal_size_max 0.250
_exptl_crystal_size_mid 0.100
_exptl_crystal_size_min 0.100
_refine_diff_density_max 1.183
_refine_diff_density_min -1.224
_refine_diff_density_rms 0.093
_refine_ls_extinction_method none
_refine_ls_goodness_of_fit_ref 1.028
_refine_ls_hydrogen_treatment constr
_refine_ls_matrix_type full
_refine_ls_number_parameters 815
_refine_ls_number_reflns 19288
_refine_ls_number_restraints 473
_refine_ls_restrained_S_all 1.016
_refine_ls_R_factor_all 0.0413
_refine_ls_R_factor_gt 0.0373
_refine_ls_shift/su_max 0.004
_refine_ls_shift/su_mean 0.000
_refine_ls_structure_factor_coef Fsqd
_refine_ls_weighting_details 'w=1/[\s^2^(Fo^2^)+(0.0521P)^2^+22.1851P] where P=(Fo^2^+2Fc^2^)/3'
_refine_ls_weighting_scheme calc
_refine_ls_wR_factor_gt 0.0970
_refine_ls_wR_factor_ref 0.1001
_reflns_Friedel_coverage 0.000
_reflns_number_gt 17393
_reflns_number_total 19288
_reflns_threshold_expression 'I > 2\s(I)'
_cod_duplicate_entry 7031615
_cod_data_source_file c4dt01282h2.cif
_cod_data_source_block PDM51Rod2No
_cod_depositor_comments
;
The following automatic conversions were performed:

'_space_group_crystal_system' value 'Orthorhombic' changed to
'orthorhombic' according to
/usr/data/users/saulius/crontab/automatic-downloads/current/RSC/lib/dictionaries/cif_core.dic
dictionary named 'cif_core.dic' version 2.4.2 from 2011-04-26.

Automatic conversion script
Id: cif_fix_values 2281 2013-09-26 08:29:07Z andrius 
;
_cod_original_formula_sum 'C44 H62 Cl4 N12 O16.50 P2 Ru2 S6'
_cod_database_code 7031929
_shelx_space_group_comment
;
The symmetry employed for this shelxl refinement is uniquely defined
by the following loop, which should always be used as a source of
symmetry information in preference to the above space-group names.
They are only intended as comments.
;
_shelx_estimated_absorpt_t_min 0.832
_shelx_estimated_absorpt_t_max 0.927
_shelxl_version_number 2013-4

loop_
_space_group_symop_operation_xyz
'x, y, z'
'-x, -y+1/2, z+1/2'
'x+1/2, -y, -z+1/2'
'-x+1/2, y+1/2, -z'
'-x, -y, -z'
'x, y-1/2, -z-1/2'
'-x-1/2, y, z-1/2'
'x-1/2, -y-1/2, z'

loop_
_atom_site_label
_atom_site_type_symbol
_atom_site_fract_x
_atom_site_fract_y
_atom_site_fract_z
_atom_site_U_iso_or_equiv
_atom_site_adp_type
_atom_site_occupancy
_atom_site_site_symmetry_order
_atom_site_calc_flag
_atom_site_refinement_flags_posn
_atom_site_refinement_flags_adp
_atom_site_refinement_flags_occupancy
_atom_site_disorder_assembly
_atom_site_disorder_group
Ru_11 Ru 0.34291(2) 0.33419(2) 0.40132(2) 0.01661(4) Uani 1 1 d . . . . .
S2_12 S 0.23969(2) 0.30472(2) 0.37701(2) 0.01889(9) Uani 1 1 d . U . . .
S1_12 S 0.38037(2) 0.24765(2) 0.37918(2) 0.01909(9) Uani 1 1 d . U . . .
S3_12 S 0.31906(3) 0.29625(2) 0.47705(2) 0.02251(10) Uani 1 1 d . U . . .
C2_12 C 0.25505(11) 0.24336(8) 0.34094(7) 0.0212(4) Uani 1 1 d . U . . .
H2A_12 H 0.2148 0.2209 0.3398 0.025 Uiso 1 1 calc R U . . .
H2B_12 H 0.2649 0.2553 0.3079 0.025 Uiso 1 1 calc R U . . .
C1_12 C 0.31009(11) 0.20711(8) 0.35847(8) 0.0219(4) Uani 1 1 d . U . . .
H1A_12 H 0.3241 0.1823 0.3323 0.026 Uiso 1 1 calc R U . . .
H1B_12 H 0.2941 0.1837 0.3850 0.026 Uiso 1 1 calc R U . . .
C6_12 C 0.39477(12) 0.21386(9) 0.43639(8) 0.0253(4) Uani 1 1 d . U . . .
H6A_12 H 0.4006 0.1736 0.4310 0.030 Uiso 1 1 calc R U . . .
H6B_12 H 0.4357 0.2284 0.4503 0.030 Uiso 1 1 calc R U . . .
C5_12 C 0.33982(12) 0.22261(9) 0.47178(8) 0.0259(4) Uani 1 1 d . U . . .
H5A_12 H 0.3530 0.2082 0.5034 0.031 Uiso 1 1 calc R U . . .
H5B_12 H 0.3010 0.2016 0.4612 0.031 Uiso 1 1 calc R U . . .
C4_12 C 0.23033(11) 0.29530(10) 0.47614(8) 0.0256(4) Uani 1 1 d . U . . .
H4A_12 H 0.2146 0.2722 0.5030 0.031 Uiso 1 1 calc R U . . .
H4B_12 H 0.2141 0.3335 0.4812 0.031 Uiso 1 1 calc R U . . .
C3_12 C 0.20215(11) 0.27314(9) 0.43008(8) 0.0244(4) Uani 1 1 d . U . . .
H3A_12 H 0.1547 0.2804 0.4295 0.029 Uiso 1 1 calc R U . . .
H3B_12 H 0.2086 0.2325 0.4289 0.029 Uiso 1 1 calc R U . . .
P_13 P 0.36948(2) 0.37050(2) 0.32822(2) 0.01693(9) Uani 1 1 d . U . . .
N1_13 N 0.33982(9) 0.39851(7) 0.23526(6) 0.0210(3) Uani 1 1 d . U . . .
H1_13 H 0.3063 0.3984 0.2094 0.025 Uiso 1 1 calc R U . . .
N2_13 N 0.41250(9) 0.46164(7) 0.27829(7) 0.0239(3) Uani 1 1 d . U . . .
N3_13 N 0.45243(9) 0.37101(7) 0.25097(7) 0.0221(3) Uani 1 1 d . U . . .
C1_13 C 0.35885(11) 0.45814(9) 0.24513(8) 0.0245(4) Uani 1 1 d . U . . .
H1A_13 H 0.3712 0.4763 0.2148 0.029 Uiso 1 1 calc R U . . .
H1B_13 H 0.3209 0.4782 0.2584 0.029 Uiso 1 1 calc R U . . .
C2_13 C 0.46806(11) 0.42935(9) 0.26020(9) 0.0256(4) Uani 1 1 d . U . . .
H2A_13 H 0.4838 0.4465 0.2302 0.031 Uiso 1 1 calc R U . . .
H2B_13 H 0.5039 0.4312 0.2838 0.031 Uiso 1 1 calc R U . . .
C3_13 C 0.39932(10) 0.36721(9) 0.21746(8) 0.0228(4) Uani 1 1 d . U . . .
H3A_13 H 0.3878 0.3278 0.2125 0.027 Uiso 1 1 calc R U . . .
H3B_13 H 0.4132 0.3827 0.1864 0.027 Uiso 1 1 calc R U . . .
C6_13 C 0.31068(10) 0.37169(8) 0.27884(7) 0.0192(3) Uani 1 1 d . U . . .
H6A_13 H 0.2973 0.3333 0.2710 0.023 Uiso 1 1 calc R U . . .
H6B_13 H 0.2714 0.3925 0.2887 0.023 Uiso 1 1 calc R U . . .
C4_13 C 0.39355(11) 0.44413(8) 0.32669(8) 0.0224(4) Uani 1 1 d . U . . .
H4A_13 H 0.3567 0.4672 0.3378 0.027 Uiso 1 1 calc R U . . .
H4B_13 H 0.4306 0.4501 0.3487 0.027 Uiso 1 1 calc R U . . .
C5_13 C 0.43898(10) 0.34030(8) 0.29533(8) 0.0210(4) Uani 1 1 d . U . . .
H5A_13 H 0.4781 0.3410 0.3159 0.025 Uiso 1 1 calc R U . . .
H5B_13 H 0.4293 0.3012 0.2875 0.025 Uiso 1 1 calc R U . . .
N3_14 N 0.31999(9) 0.41315(7) 0.43220(6) 0.0200(3) Uani 1 1 d . U . . .
N1_14 N 0.36257(10) 0.47604(8) 0.49090(7) 0.0269(4) Uani 1 1 d . U . . .
N1'_14 N 0.43262(9) 0.35958(7) 0.42976(6) 0.0202(3) Uani 1 1 d . U . . .
C4_14 C 0.26437(11) 0.44288(8) 0.43135(8) 0.0223(4) Uani 1 1 d . U . . .
C5_14 C 0.25517(13) 0.48845(9) 0.46110(9) 0.0287(4) Uani 1 1 d . U . . .
H5_14 H 0.2154 0.5086 0.4610 0.034 Uiso 1 1 calc R U . . .
C6_14 C 0.30595(13) 0.50331(10) 0.49079(9) 0.0307(5) Uani 1 1 d . U . . .
H6_14 H 0.3004 0.5339 0.5118 0.037 Uiso 1 1 calc R U . . .
C2_14 C 0.36725(11) 0.43205(8) 0.46209(7) 0.0213(4) Uani 1 1 d . U . . .
C7_14 C 0.21092(11) 0.42791(9) 0.39644(8) 0.0244(4) Uani 1 1 d . U . . .
O1_14 O 0.16163(8) 0.40508(8) 0.41448(6) 0.0303(3) Uani 1 1 d . U . . .
O2_14 O 0.21980(9) 0.44079(7) 0.35413(6) 0.0292(3) Uani 1 1 d . U . . .
C2'_14 C 0.42972(10) 0.40270(8) 0.46089(7) 0.0210(4) Uani 1 1 d . U . . .
C3'_14 C 0.48274(11) 0.41873(9) 0.48852(8) 0.0249(4) Uani 1 1 d . U . . .
H3'_14 H 0.4791 0.4486 0.5105 0.030 Uiso 1 1 calc R U . . .
C4'_14 C 0.54109(11) 0.39035(10) 0.48343(8) 0.0277(4) Uani 1 1 d . U . . .
H4'_14 H 0.5777 0.3998 0.5024 0.033 Uiso 1 1 calc R U . . .
C5'_14 C 0.54513(11) 0.34784(10) 0.45008(8) 0.0273(4) Uani 1 1 d . U . . .
H5'_14 H 0.5851 0.3290 0.4450 0.033 Uiso 1 1 calc R U . . .
C6'_14 C 0.48993(11) 0.33335(9) 0.42429(8) 0.0235(4) Uani 1 1 d . U . . .
H6'_14 H 0.4927 0.3038 0.4020 0.028 Uiso 1 1 calc R U . . .
Cl1_31 Cl 0.32584(2) 0.23339(2) 0.23183(2) 0.02413(10) Uani 1 1 d . . . . .
Cl2A_32 Cl 0.21519(5) 0.11733(3) 0.43091(4) 0.0504(2) Uani 0.85 1 d . U P A 1
Cl2B_32 Cl 0.2104(3) 0.1280(2) 0.4549(2) 0.0446(11) Uiso 0.15 1 d . U P B 2
Ru_21 Ru 0.06629(2) 0.33275(2) 0.17751(2) 0.01663(4) Uani 1 1 d . . . . .
S1_22 S 0.02740(2) 0.24505(2) 0.19423(2) 0.02144(10) Uani 1 1 d . U . . .
S2_22 S 0.16829(2) 0.29990(2) 0.20113(2) 0.01852(9) Uani 1 1 d . U . . .
S3_22 S 0.09019(3) 0.30020(2) 0.09926(2) 0.02357(10) Uani 1 1 d . U . . .
C1_22 C 0.09725(11) 0.20183(9) 0.21155(9) 0.0254(4) Uani 1 1 d . U . . .
H1A_22 H 0.0828 0.1733 0.2346 0.030 Uiso 1 1 calc R U . . .
H1B_22 H 0.1146 0.1827 0.1830 0.030 Uiso 1 1 calc R U . . .
C2_22 C 0.15047(10) 0.23655(8) 0.23387(8) 0.0225(4) Uani 1 1 d . U . . .
H2A_22 H 0.1907 0.2140 0.2359 0.027 Uiso 1 1 calc R U . . .
H2B_22 H 0.1374 0.2464 0.2668 0.027 Uiso 1 1 calc R U . . .
C3_22 C 0.20509(11) 0.26954(10) 0.14726(8) 0.0243(4) Uani 1 1 d . U . . .
H3A_22 H 0.2528 0.2752 0.1483 0.029 Uiso 1 1 calc R U . . .
H3B_22 H 0.1968 0.2291 0.1470 0.029 Uiso 1 1 calc R U . . .
C4_22 C 0.17851(11) 0.29462(11) 0.10172(8) 0.0268(4) Uani 1 1 d . U . . .
H4A_22 H 0.1933 0.2718 0.0744 0.032 Uiso 1 1 calc R U . . .
H4B_22 H 0.1974 0.3321 0.0978 0.032 Uiso 1 1 calc R U . . .
C5_22 C 0.06422(12) 0.22750(10) 0.09909(9) 0.0300(5) Uani 1 1 d . U . . .
H5A_22 H 0.0486 0.2175 0.0668 0.036 Uiso 1 1 calc R U . . .
H5B_22 H 0.1020 0.2036 0.1066 0.036 Uiso 1 1 calc R U . . .
C6_22 C 0.01057(12) 0.21692(10) 0.13504(9) 0.0286(4) Uani 1 1 d . U . . .
H6A_22 H 0.0037 0.1764 0.1378 0.034 Uiso 1 1 calc R U . . .
H6B_22 H -0.0303 0.2334 0.1229 0.034 Uiso 1 1 calc R U . . .
P_23 P 0.04065(2) 0.36622(2) 0.25197(2) 0.01771(9) Uani 1 1 d . U . . .
N1_23 N 0.07300(9) 0.39519(8) 0.34388(7) 0.0242(4) Uani 1 1 d . U . . .
H1_23 H 0.1073 0.3958 0.3692 0.029 Uiso 1 1 calc R U . . .
N2_23 N -0.03955(9) 0.36593(8) 0.33059(7) 0.0245(4) Uani 1 1 d . U . . .
N3_23 N -0.00244(10) 0.45683(8) 0.30231(7) 0.0279(4) Uani 1 1 d . U . . .
C1_23 C 0.05225(12) 0.45454(9) 0.33417(9) 0.0283(4) Uani 1 1 d . U . . .
H1A_23 H 0.0406 0.4727 0.3647 0.034 Uiso 1 1 calc R U . . .
H1B_23 H 0.0892 0.4752 0.3200 0.034 Uiso 1 1 calc R U . . .
C2_23 C -0.05695(12) 0.42402(10) 0.32122(9) 0.0284(4) Uani 1 1 d . U . . .
H2A_23 H -0.0724 0.4412 0.3513 0.034 Uiso 1 1 calc R U . . .
H2B_23 H -0.0933 0.4251 0.2981 0.034 Uiso 1 1 calc R U . . .
C3_23 C 0.01471(11) 0.36355(10) 0.36318(8) 0.0261(4) Uani 1 1 d . U . . .
H3A_23 H 0.0271 0.3244 0.3685 0.031 Uiso 1 1 calc R U . . .
H3B_23 H 0.0016 0.3795 0.3943 0.031 Uiso 1 1 calc R U . . .
C4_23 C -0.02704(10) 0.33502(9) 0.28639(8) 0.0222(4) Uani 1 1 d . U . . .
H4A_23 H -0.0669 0.3348 0.2666 0.027 Uiso 1 1 calc R U . . .
H4B_23 H -0.0161 0.2962 0.2943 0.027 Uiso 1 1 calc R U . . .
C5_23 C 0.01520(12) 0.43923(9) 0.25358(8) 0.0257(4) Uani 1 1 d . U . . .
H5A_23 H 0.0511 0.4628 0.2416 0.031 Uiso 1 1 calc R U . . .
H5B_23 H -0.0227 0.4444 0.2322 0.031 Uiso 1 1 calc R U . . .
C6_23 C 0.10154(10) 0.36836(9) 0.30030(7) 0.0221(4) Uani 1 1 d . U . . .
H6A_23 H 0.1157 0.3302 0.3081 0.026 Uiso 1 1 calc R U . . .
H6B_23 H 0.1402 0.3895 0.2896 0.026 Uiso 1 1 calc R U . . .
N3_24 N 0.09045(9) 0.41377(7) 0.15135(6) 0.0198(3) Uani 1 1 d . U . . .
N1_24 N 0.04587(10) 0.48439(8) 0.10036(7) 0.0241(4) Uani 1 1 d . U . . .
N1'_24 N -0.02378(8) 0.36225(7) 0.15268(6) 0.0189(3) Uani 1 1 d . U . . .
C4_24 C 0.14748(11) 0.44151(9) 0.15194(8) 0.0241(4) Uani 1 1 d . U . . .
C5_24 C 0.15658(12) 0.48936(10) 0.12509(9) 0.0303(5) Uani 1 1 d . U . . .
H5_24 H 0.1976 0.5075 0.1242 0.036 Uiso 1 1 calc R U . . .
C6_24 C 0.10400(12) 0.50957(9) 0.09980(9) 0.0285(5) Uani 1 1 d . U . . .
H6_24 H 0.1092 0.5424 0.0814 0.034 Uiso 1 1 calc R U . . .
C2_24 C 0.04194(10) 0.43752(8) 0.12542(7) 0.0200(4) Uani 1 1 d . U . . .
C7_24 C 0.20169(11) 0.42353(9) 0.18515(8) 0.0244(4) Uani 1 1 d . U . . .
O1_24 O 0.24986(9) 0.40013(8) 0.16586(6) 0.0307(3) Uani 1 1 d . U . . .
O2_24 O 0.19438(9) 0.43575(7) 0.22775(6) 0.0298(3) Uani 1 1 d . U . . .
C2'_24 C -0.02163(10) 0.40979(8) 0.12692(7) 0.0186(3) Uani 1 1 d . U . . .
C3'_24 C -0.07615(11) 0.43220(9) 0.10518(8) 0.0217(4) Uani 1 1 d . U . . .
H3'_24 H -0.0728 0.4651 0.0867 0.026 Uiso 1 1 calc R U . . .
C4'_24 C -0.13581(11) 0.40597(9) 0.11074(8) 0.0250(4) Uani 1 1 d . U . . .
H4'_24 H -0.1739 0.4205 0.0961 0.030 Uiso 1 1 calc R U . . .
C5'_24 C -0.13854(10) 0.35810(9) 0.13810(8) 0.0241(4) Uani 1 1 d . U . . .
H5'_24 H -0.1788 0.3396 0.1431 0.029 Uiso 1 1 calc R U . . .
C6'_24 C -0.08174(10) 0.33755(9) 0.15812(8) 0.0223(4) Uani 1 1 d . U . . .
H6'_24 H -0.0840 0.3045 0.1765 0.027 Uiso 1 1 calc R U . . .
Cl3_33 Cl 0.08168(3) 0.23170(2) 0.34496(2) 0.03084(12) Uani 1 1 d . . . . .
Cl4A_34 Cl 0.19249(7) 0.12515(6) 0.09336(8) 0.0333(3) Uani 0.5 1 d . U P C 1
Cl4B_34 Cl 0.1911(3) 0.1257(3) 0.10863(19) 0.0443(15) Uiso 0.2 1 d . U P D 2
Cl4C_34 Cl 0.0542(3) 0.0856(2) 0.1381(2) 0.0689(13) Uiso 0.2 1 d . U P E 3
Cl4D_34 Cl 0.0713(5) 0.0844(5) 0.1610(4) 0.064(2) Uiso 0.1 1 d . U P F 4
O_41 O 0.31285(11) 0.10443(9) 0.25002(9) 0.0472(5) Uani 1 1 d . . . . .
O_42 O 0.23438(13) 0.04902(10) 0.18102(9) 0.0525(6) Uani 1 1 d . . . . .
O_43 O 0.1191(2) 0.11119(13) 0.32461(15) 0.0913(11) Uani 1 1 d . . . . .
OA_44 O 0.0624(4) 0.3976(3) 0.4862(3) 0.0549(17) Uiso 0.35 1 d . U P G 1
OB_44 O 0.1010(5) 0.4033(4) 0.5028(3) 0.0448(19) Uiso 0.25 1 d . U P H 2
OA_45 O 0.1542(4) 0.5843(3) 0.5100(3) 0.0575(18) Uiso 0.35 1 d . U P I 1
OB_45 O 0.1146(7) 0.5832(6) 0.5024(5) 0.077(3) Uiso 0.25 1 d . U P I 2
O_46 O -0.0433(5) 0.4524(4) 0.4481(4) 0.067(2) Uiso 0.3 1 d . . P . .
OA_47 O 0.2276(5) 0.4125(4) 0.5680(4) 0.051(2) Uiso 0.25 1 d . U P J 1
OB_47 O 0.2438(7) 0.4001(6) 0.5476(6) 0.078(4) Uiso 0.25 1 d . U P K 2
OA_48 O -0.0461(3) 0.0635(3) 0.1012(2) 0.0811(17) Uiso 0.55 1 d . U P L 1
OB_48 O -0.0158(5) 0.0752(4) 0.1261(4) 0.052(2) Uiso 0.25 1 d . U P M 2
O_49 O 0.1484(6) 0.5064(5) 0.5756(4) 0.063(3) Uiso 0.25 1 d . U P I .
O_50 O 0.1122(6) 0.4587(5) 0.6223(4) 0.065(3) Uiso 0.25 1 d . U P . .
O_51 O 0.1282(9) 0.5721(8) 0.5509(7) 0.083(5) Uiso 0.2 1 d . U P . .
OA_52 O 0.1969(2) 0.17337(19) 0.52753(17) 0.0436(9) Uiso 0.5 1 d . U P N 1
OB_52 O 0.2247(3) 0.1803(3) 0.5443(2) 0.0678(15) Uiso 0.5 1 d . U P O 2
O_53 O 0.0295(8) 0.4809(7) 0.5687(6) 0.073(4) Uiso 0.2 1 d . . P . .
OA_54 O 0.1343(2) 0.04110(18) 0.25278(16) 0.0534(9) Uiso 0.6 1 d . U P P 1
OB_54 O 0.1144(3) 0.0597(2) 0.2270(2) 0.0436(11) Uiso 0.4 1 d . U P Q 2
OA_55 O 0.6191(2) 0.24531(19) 0.56969(15) 0.0610(10) Uiso 0.65 1 d . U P R 1
OB_55 O 0.5878(4) 0.2654(3) 0.5510(3) 0.0614(19) Uiso 0.35 1 d . U P S 2
OA_56 O 0.5311(2) 0.2115(2) 0.49589(19) 0.0643(11) Uiso 0.6 1 d . U P T 1
OB_56 O 0.5418(6) 0.2178(5) 0.4685(5) 0.050(3) Uiso 0.2 1 d . U P U 2
OA_57 O 0.2868(3) 0.0555(2) 0.34226(18) 0.0591(11) Uiso 0.55 1 d . U P V 1
OB_57 O 0.2471(3) 0.0801(3) 0.3280(2) 0.0654(15) Uiso 0.45 1 d . U P W 2
OA_58 O -0.1773(3) 0.1402(2) 0.0795(2) 0.0698(14) Uiso 0.55 1 d . U P X 1
OB_58 O -0.1401(7) 0.1629(6) 0.0926(5) 0.074(3) Uiso 0.25 1 d . U P Y 2
O_59 O 0.1065(7) 0.5629(6) 0.4441(5) 0.058(3) Uiso 0.2 1 d . U P . .

loop_
_atom_site_aniso_label
_atom_site_aniso_U_11
_atom_site_aniso_U_22
_atom_site_aniso_U_33
_atom_site_aniso_U_23
_atom_site_aniso_U_13
_atom_site_aniso_U_12
Ru_11 0.02082(8) 0.01167(7) 0.01735(7) -0.00112(5) -0.00124(5) -0.00188(5)
S2_12 0.0220(2) 0.01442(19) 0.0203(2) -0.00029(16) -0.00029(17) -0.00257(16)
S1_12 0.0232(2) 0.01232(19) 0.0217(2) -0.00059(16) -0.00057(17) -0.00098(16)
S3_12 0.0296(3) 0.0197(2) 0.0182(2) 0.00035(17) -0.00061(18) -0.00190(19)
C2_12 0.0259(9) 0.0151(8) 0.0227(9) -0.0029(7) -0.0011(7) -0.0027(7)
C1_12 0.0270(10) 0.0137(8) 0.0249(9) -0.0008(7) -0.0005(8) -0.0032(7)
C6_12 0.0310(11) 0.0193(9) 0.0255(10) 0.0031(7) -0.0032(8) 0.0018(8)
C5_12 0.0355(11) 0.0183(9) 0.0238(9) 0.0040(7) -0.0014(8) -0.0008(8)
C4_12 0.0286(10) 0.0265(10) 0.0217(9) 0.0008(8) 0.0033(8) -0.0023(8)
C3_12 0.0258(10) 0.0234(9) 0.0240(9) 0.0025(8) 0.0021(8) -0.0047(8)
P_13 0.0192(2) 0.0118(2) 0.0198(2) 0.00012(16) -0.00104(17) -0.00169(17)
N1_13 0.0209(8) 0.0201(8) 0.0219(8) 0.0039(6) 0.0000(6) -0.0002(6)
N2_13 0.0250(9) 0.0158(7) 0.0310(9) 0.0044(7) 0.0006(7) -0.0035(7)
N3_13 0.0219(8) 0.0199(8) 0.0245(8) 0.0040(6) 0.0018(7) -0.0001(6)
C1_13 0.0268(10) 0.0162(9) 0.0304(10) 0.0064(7) -0.0004(8) -0.0003(8)
C2_13 0.0217(9) 0.0214(9) 0.0336(11) 0.0048(8) 0.0022(8) -0.0043(8)
C3_13 0.0232(9) 0.0224(9) 0.0228(9) 0.0016(7) 0.0021(7) 0.0014(8)
C6_13 0.0197(8) 0.0172(8) 0.0206(8) 0.0021(7) -0.0011(7) -0.0025(7)
C4_13 0.0255(10) 0.0140(8) 0.0277(10) -0.0001(7) -0.0004(8) -0.0044(7)
C5_13 0.0219(9) 0.0178(8) 0.0232(9) 0.0033(7) 0.0001(7) 0.0012(7)
N3_14 0.0251(8) 0.0144(7) 0.0204(7) -0.0014(6) -0.0007(6) -0.0016(6)
N1_14 0.0329(10) 0.0195(8) 0.0283(9) -0.0071(7) -0.0005(8) -0.0029(7)
N1'_14 0.0238(8) 0.0174(7) 0.0195(7) -0.0015(6) -0.0012(6) -0.0025(6)
C4_14 0.0273(10) 0.0149(8) 0.0246(9) -0.0013(7) -0.0010(8) -0.0004(7)
C5_14 0.0352(12) 0.0191(9) 0.0318(11) -0.0062(8) -0.0015(9) 0.0035(9)
C6_14 0.0384(13) 0.0193(9) 0.0342(12) -0.0096(8) -0.0006(10) 0.0004(9)
C2_14 0.0269(10) 0.0157(8) 0.0214(9) -0.0019(7) 0.0003(7) -0.0043(7)
C7_14 0.0286(10) 0.0178(9) 0.0266(10) -0.0057(7) -0.0044(8) 0.0064(8)
O1_14 0.0282(8) 0.0326(9) 0.0302(8) -0.0060(7) -0.0026(6) -0.0011(7)
O2_14 0.0391(9) 0.0230(7) 0.0254(8) -0.0018(6) -0.0042(7) 0.0051(7)
C2'_14 0.0255(10) 0.0168(8) 0.0206(9) -0.0023(7) 0.0003(7) -0.0049(7)
C3'_14 0.0269(10) 0.0251(10) 0.0227(9) -0.0055(8) -0.0003(8) -0.0074(8)
C4'_14 0.0238(10) 0.0342(11) 0.0252(10) -0.0056(9) -0.0015(8) -0.0073(9)
C5'_14 0.0233(10) 0.0321(11) 0.0266(10) -0.0047(9) -0.0006(8) -0.0024(9)
C6'_14 0.0245(10) 0.0226(9) 0.0235(9) -0.0030(7) -0.0012(8) -0.0016(8)
Cl1_31 0.0217(2) 0.0220(2) 0.0287(2) -0.00609(18) 0.00066(18) 0.00273(18)
Cl2A_32 0.0647(6) 0.0264(4) 0.0601(6) 0.0078(4) 0.0198(5) -0.0136(4)
Ru_21 0.01669(7) 0.01359(7) 0.01962(8) 0.00338(5) -0.00211(5) -0.00090(5)
S1_22 0.0199(2) 0.0145(2) 0.0299(2) 0.00345(17) -0.00312(18) -0.00157(17)
S2_22 0.0181(2) 0.0171(2) 0.0203(2) 0.00280(16) -0.00177(16) -0.00019(16)
S3_22 0.0229(2) 0.0263(2) 0.0215(2) 0.00053(18) -0.00356(18) 0.00170(19)
C1_22 0.0241(10) 0.0164(9) 0.0357(11) 0.0051(8) -0.0039(8) 0.0002(8)
C2_22 0.0229(9) 0.0168(9) 0.0278(10) 0.0054(7) -0.0028(7) 0.0000(7)
C3_22 0.0217(9) 0.0279(10) 0.0232(9) 0.0006(8) -0.0007(7) 0.0047(8)
C4_22 0.0226(10) 0.0364(12) 0.0215(9) 0.0020(8) 0.0000(8) 0.0030(9)
C5_22 0.0325(12) 0.0255(11) 0.0321(11) -0.0062(9) -0.0063(9) 0.0000(9)
C6_22 0.0267(10) 0.0213(10) 0.0378(12) -0.0031(8) -0.0088(9) -0.0024(8)
P_23 0.0185(2) 0.0140(2) 0.0207(2) 0.00313(17) -0.00100(17) -0.00011(17)
N1_23 0.0234(8) 0.0258(9) 0.0235(8) -0.0021(7) -0.0008(7) -0.0019(7)
N2_23 0.0224(8) 0.0270(9) 0.0242(8) 0.0005(7) 0.0021(7) -0.0008(7)
N3_23 0.0332(10) 0.0204(8) 0.0300(9) -0.0008(7) 0.0030(8) 0.0035(7)
C1_23 0.0324(11) 0.0204(10) 0.0321(11) -0.0041(8) 0.0020(9) -0.0029(9)
C2_23 0.0255(10) 0.0288(11) 0.0308(11) -0.0012(8) 0.0019(8) 0.0060(9)
C3_23 0.0264(10) 0.0295(11) 0.0226(9) 0.0036(8) 0.0021(8) -0.0011(8)
C4_23 0.0209(9) 0.0218(9) 0.0239(9) 0.0013(7) 0.0004(7) -0.0035(7)
C5_23 0.0349(11) 0.0151(8) 0.0271(10) 0.0024(7) 0.0025(9) 0.0050(8)
C6_23 0.0203(9) 0.0237(9) 0.0222(9) -0.0008(7) -0.0012(7) -0.0007(7)
N3_24 0.0202(8) 0.0167(7) 0.0224(8) 0.0043(6) -0.0030(6) -0.0028(6)
N1_24 0.0274(9) 0.0186(8) 0.0264(9) 0.0069(7) -0.0041(7) -0.0021(7)
N1'_24 0.0192(7) 0.0159(7) 0.0217(7) 0.0022(6) -0.0020(6) 0.0000(6)
C4_24 0.0241(10) 0.0207(9) 0.0275(10) 0.0052(8) -0.0052(8) -0.0051(8)
C5_24 0.0294(11) 0.0241(10) 0.0373(12) 0.0107(9) -0.0077(9) -0.0116(9)
C6_24 0.0332(12) 0.0209(10) 0.0314(11) 0.0091(8) -0.0052(9) -0.0063(9)
C2_24 0.0231(9) 0.0160(8) 0.0207(9) 0.0030(7) -0.0021(7) -0.0003(7)
C7_24 0.0226(9) 0.0194(9) 0.0311(10) 0.0086(8) -0.0063(8) -0.0075(8)
O1_24 0.0260(8) 0.0355(9) 0.0305(8) 0.0090(7) -0.0010(6) -0.0012(7)
O2_24 0.0295(8) 0.0272(8) 0.0328(8) 0.0008(6) -0.0092(7) 0.0001(7)
C2'_24 0.0207(9) 0.0154(8) 0.0197(8) 0.0019(6) -0.0027(7) 0.0003(7)
C3'_24 0.0244(9) 0.0179(9) 0.0227(9) 0.0022(7) -0.0036(7) 0.0022(7)
C4'_24 0.0218(9) 0.0238(10) 0.0293(10) 0.0032(8) -0.0044(8) 0.0034(8)
C5'_24 0.0192(9) 0.0236(10) 0.0296(10) 0.0031(8) -0.0019(8) -0.0003(8)
C6'_24 0.0207(9) 0.0197(9) 0.0263(10) 0.0038(7) -0.0016(8) -0.0013(7)
Cl3_33 0.0263(2) 0.0303(3) 0.0359(3) 0.0111(2) -0.0006(2) -0.0054(2)
Cl4A_34 0.0286(6) 0.0320(7) 0.0395(9) -0.0070(6) -0.0021(6) 0.0094(4)
O_41 0.0496(12) 0.0334(10) 0.0586(13) 0.0016(9) -0.0166(10) -0.0074(9)
O_42 0.0608(15) 0.0406(12) 0.0562(13) -0.0026(10) -0.0129(11) -0.0170(11)
O_43 0.100(3) 0.0485(16) 0.125(3) 0.0187(18) 0.021(2) 0.0201(17)

loop_
_atom_type_symbol
_atom_type_description
_atom_type_scat_dispersion_real
_atom_type_scat_dispersion_imag
_atom_type_scat_source
C C 0.0030 0.0016 'International Tables Vol C Tables 4.2.6.8 and 6.1.1.4'
N N 0.0059 0.0032 'International Tables Vol C Tables 4.2.6.8 and 6.1.1.4'
O O 0.0105 0.0059 'International Tables Vol C Tables 4.2.6.8 and 6.1.1.4'
Ru Ru -1.2880 0.8166 'International Tables Vol C Tables 4.2.6.8 and 6.1.1.4'
S S 0.1220 0.1202 'International Tables Vol C Tables 4.2.6.8 and 6.1.1.4'
Cl Cl 0.1460 0.1544 'International Tables Vol C Tables 4.2.6.8 and 6.1.1.4'
H H 0.0000 0.0000 'International Tables Vol C Tables 4.2.6.8 and 6.1.1.4'
P P 0.1000 0.0918 'International Tables Vol C Tables 4.2.6.8 and 6.1.1.4'

loop_
_geom_angle_atom_site_label_1
_geom_angle_atom_site_label_2
_geom_angle_atom_site_label_3
_geom_angle
_geom_angle_site_symmetry_1
_geom_angle_site_symmetry_3
N1'_14 Ru_11 N3_14 77.31(7) . .
N1'_14 Ru_11 P_13 91.06(5) . .
N3_14 Ru_11 P_13 94.18(5) . .
N1'_14 Ru_11 S1_12 94.21(5) . .
N3_14 Ru_11 S1_12 169.85(5) . .
P_13 Ru_11 S1_12 91.51(2) . .
N1'_14 Ru_11 S2_12 174.63(5) . .
N3_14 Ru_11 S2_12 100.87(5) . .
P_13 Ru_11 S2_12 94.12(2) . .
S1_12 Ru_11 S2_12 87.08(2) . .
N1'_14 Ru_11 S3_12 87.38(5) . .
N3_14 Ru_11 S3_12 86.36(5) . .
P_13 Ru_11 S3_12 178.20(2) . .
S1_12 Ru_11 S3_12 87.71(2) . .
S2_12 Ru_11 S3_12 87.46(2) . .
C2_12 S2_12 C3_12 100.62(10) . .
C2_12 S2_12 Ru_11 104.59(7) . .
C3_12 S2_12 Ru_11 105.71(7) . .
C6_12 S1_12 C1_12 99.60(10) . .
C6_12 S1_12 Ru_11 102.85(7) . .
C1_12 S1_12 Ru_11 107.71(7) . .
C4_12 S3_12 C5_12 102.66(11) . .
C4_12 S3_12 Ru_11 101.52(7) . .
C5_12 S3_12 Ru_11 104.78(7) . .
C1_12 C2_12 S2_12 114.83(14) . .
C1_12 C2_12 H2A_12 108.6 . .
S2_12 C2_12 H2A_12 108.6 . .
C1_12 C2_12 H2B_12 108.6 . .
S2_12 C2_12 H2B_12 108.6 . .
H2A_12 C2_12 H2B_12 107.5 . .
C2_12 C1_12 S1_12 112.47(14) . .
C2_12 C1_12 H1A_12 109.1 . .
S1_12 C1_12 H1A_12 109.1 . .
C2_12 C1_12 H1B_12 109.1 . .
S1_12 C1_12 H1B_12 109.1 . .
H1A_12 C1_12 H1B_12 107.8 . .
C5_12 C6_12 S1_12 113.05(15) . .
C5_12 C6_12 H6A_12 109.0 . .
S1_12 C6_12 H6A_12 109.0 . .
C5_12 C6_12 H6B_12 109.0 . .
S1_12 C6_12 H6B_12 109.0 . .
H6A_12 C6_12 H6B_12 107.8 . .
C6_12 C5_12 S3_12 111.14(15) . .
C6_12 C5_12 H5A_12 109.4 . .
S3_12 C5_12 H5A_12 109.4 . .
C6_12 C5_12 H5B_12 109.4 . .
S3_12 C5_12 H5B_12 109.4 . .
H5A_12 C5_12 H5B_12 108.0 . .
C3_12 C4_12 S3_12 113.53(16) . .
C3_12 C4_12 H4A_12 108.9 . .
S3_12 C4_12 H4A_12 108.9 . .
C3_12 C4_12 H4B_12 108.9 . .
S3_12 C4_12 H4B_12 108.9 . .
H4A_12 C4_12 H4B_12 107.7 . .
C4_12 C3_12 S2_12 112.49(15) . .
C4_12 C3_12 H3A_12 109.1 . .
S2_12 C3_12 H3A_12 109.1 . .
C4_12 C3_12 H3B_12 109.1 . .
S2_12 C3_12 H3B_12 109.1 . .
H3A_12 C3_12 H3B_12 107.8 . .
C6_13 P_13 C4_13 98.26(9) . .
C6_13 P_13 C5_13 97.96(10) . .
C4_13 P_13 C5_13 99.26(10) . .
C6_13 P_13 Ru_11 121.48(7) . .
C4_13 P_13 Ru_11 116.91(7) . .
C5_13 P_13 Ru_11 118.57(7) . .
C6_13 N1_13 C1_13 111.24(16) . .
C6_13 N1_13 C3_13 111.83(16) . .
C1_13 N1_13 C3_13 108.89(16) . .
C6_13 N1_13 H1_13 108.3 . .
C1_13 N1_13 H1_13 108.3 . .
C3_13 N1_13 H1_13 108.3 . .
C1_13 N2_13 C2_13 109.85(18) . .
C1_13 N2_13 C4_13 111.95(17) . .
C2_13 N2_13 C4_13 111.71(17) . .
C3_13 N3_13 C2_13 109.95(17) . .
C3_13 N3_13 C5_13 112.03(17) . .
C2_13 N3_13 C5_13 112.03(17) . .
N2_13 C1_13 N1_13 111.69(17) . .
N2_13 C1_13 H1A_13 109.3 . .
N1_13 C1_13 H1A_13 109.3 . .
N2_13 C1_13 H1B_13 109.3 . .
N1_13 C1_13 H1B_13 109.3 . .
H1A_13 C1_13 H1B_13 107.9 . .
N3_13 C2_13 N2_13 113.52(17) . .
N3_13 C2_13 H2A_13 108.9 . .
N2_13 C2_13 H2A_13 108.9 . .
N3_13 C2_13 H2B_13 108.9 . .
N2_13 C2_13 H2B_13 108.9 . .
H2A_13 C2_13 H2B_13 107.7 . .
N3_13 C3_13 N1_13 111.30(17) . .
N3_13 C3_13 H3A_13 109.4 . .
N1_13 C3_13 H3A_13 109.4 . .
N3_13 C3_13 H3B_13 109.4 . .
N1_13 C3_13 H3B_13 109.4 . .
H3A_13 C3_13 H3B_13 108.0 . .
N1_13 C6_13 P_13 110.85(13) . .
N1_13 C6_13 H6A_13 109.5 . .
P_13 C6_13 H6A_13 109.5 . .
N1_13 C6_13 H6B_13 109.5 . .
P_13 C6_13 H6B_13 109.5 . .
H6A_13 C6_13 H6B_13 108.1 . .
N2_13 C4_13 P_13 111.64(14) . .
N2_13 C4_13 H4A_13 109.3 . .
P_13 C4_13 H4A_13 109.3 . .
N2_13 C4_13 H4B_13 109.3 . .
P_13 C4_13 H4B_13 109.3 . .
H4A_13 C4_13 H4B_13 108.0 . .
N3_13 C5_13 P_13 111.53(14) . .
N3_13 C5_13 H5A_13 109.3 . .
P_13 C5_13 H5A_13 109.3 . .
N3_13 C5_13 H5B_13 109.3 . .
P_13 C5_13 H5B_13 109.3 . .
H5A_13 C5_13 H5B_13 108.0 . .
C4_14 N3_14 C2_14 115.89(18) . .
C4_14 N3_14 Ru_11 130.63(14) . .
C2_14 N3_14 Ru_11 112.91(14) . .
C6_14 N1_14 C2_14 116.9(2) . .
C6'_14 N1'_14 C2'_14 118.15(18) . .
C6'_14 N1'_14 Ru_11 125.99(14) . .
C2'_14 N1'_14 Ru_11 115.37(14) . .
N3_14 C4_14 C5_14 121.6(2) . .
N3_14 C4_14 C7_14 119.90(18) . .
C5_14 C4_14 C7_14 118.5(2) . .
C6_14 C5_14 C4_14 117.6(2) . .
C6_14 C5_14 H5_14 121.2 . .
C4_14 C5_14 H5_14 121.2 . .
N1_14 C6_14 C5_14 122.1(2) . .
N1_14 C6_14 H6_14 119.0 . .
C5_14 C6_14 H6_14 119.0 . .
N1_14 C2_14 N3_14 125.9(2) . .
N1_14 C2_14 C2'_14 117.41(19) . .
N3_14 C2_14 C2'_14 116.64(18) . .
O2_14 C7_14 O1_14 127.8(2) . .
O2_14 C7_14 C4_14 116.8(2) . .
O1_14 C7_14 C4_14 115.4(2) . .
N1'_14 C2'_14 C3'_14 122.4(2) . .
N1'_14 C2'_14 C2_14 115.04(18) . .
C3'_14 C2'_14 C2_14 122.56(19) . .
C4'_14 C3'_14 C2'_14 118.8(2) . .
C4'_14 C3'_14 H3'_14 120.6 . .
C2'_14 C3'_14 H3'_14 120.6 . .
C3'_14 C4'_14 C5'_14 119.0(2) . .
C3'_14 C4'_14 H4'_14 120.5 . .
C5'_14 C4'_14 H4'_14 120.5 . .
C6'_14 C5'_14 C4'_14 119.1(2) . .
C6'_14 C5'_14 H5'_14 120.4 . .
C4'_14 C5'_14 H5'_14 120.4 . .
N1'_14 C6'_14 C5'_14 122.5(2) . .
N1'_14 C6'_14 H6'_14 118.8 . .
C5'_14 C6'_14 H6'_14 118.8 . .
N1'_24 Ru_21 N3_24 77.41(7) . .
N1'_24 Ru_21 P_23 88.83(5) . .
N3_24 Ru_21 P_23 92.45(5) . .
N1'_24 Ru_21 S1_22 94.19(5) . .
N3_24 Ru_21 S1_22 169.68(5) . .
P_23 Ru_21 S1_22 93.36(2) . .
N1'_24 Ru_21 S2_22 177.11(5) . .
N3_24 Ru_21 S2_22 101.44(5) . .
P_23 Ru_21 S2_22 93.88(2) . .
S1_22 Ru_21 S2_22 86.67(2) . .
N1'_24 Ru_21 S3_22 89.35(5) . .
N3_24 Ru_21 S3_22 86.47(5) . .
P_23 Ru_21 S3_22 178.047(19) . .
S1_22 Ru_21 S3_22 87.47(2) . .
S2_22 Ru_21 S3_22 87.93(2) . .
C6_22 S1_22 C1_22 100.17(11) . .
C6_22 S1_22 Ru_21 102.83(8) . .
C1_22 S1_22 Ru_21 107.66(7) . .
C2_22 S2_22 C3_22 99.30(10) . .
C2_22 S2_22 Ru_21 104.32(7) . .
C3_22 S2_22 Ru_21 105.74(7) . .
C4_22 S3_22 C5_22 102.66(12) . .
C4_22 S3_22 Ru_21 101.25(8) . .
C5_22 S3_22 Ru_21 104.96(8) . .
C2_22 C1_22 S1_22 111.03(15) . .
C2_22 C1_22 H1A_22 109.4 . .
S1_22 C1_22 H1A_22 109.4 . .
C2_22 C1_22 H1B_22 109.4 . .
S1_22 C1_22 H1B_22 109.4 . .
H1A_22 C1_22 H1B_22 108.0 . .
C1_22 C2_22 S2_22 113.72(15) . .
C1_22 C2_22 H2A_22 108.8 . .
S2_22 C2_22 H2A_22 108.8 . .
C1_22 C2_22 H2B_22 108.8 . .
S2_22 C2_22 H2B_22 108.8 . .
H2A_22 C2_22 H2B_22 107.7 . .
C4_22 C3_22 S2_22 112.58(15) . .
C4_22 C3_22 H3A_22 109.1 . .
S2_22 C3_22 H3A_22 109.1 . .
C4_22 C3_22 H3B_22 109.1 . .
S2_22 C3_22 H3B_22 109.1 . .
H3A_22 C3_22 H3B_22 107.8 . .
C3_22 C4_22 S3_22 114.89(16) . .
C3_22 C4_22 H4A_22 108.5 . .
S3_22 C4_22 H4A_22 108.5 . .
C3_22 C4_22 H4B_22 108.5 . .
S3_22 C4_22 H4B_22 108.5 . .
H4A_22 C4_22 H4B_22 107.5 . .
C6_22 C5_22 S3_22 111.80(16) . .
C6_22 C5_22 H5A_22 109.3 . .
S3_22 C5_22 H5A_22 109.3 . .
C6_22 C5_22 H5B_22 109.3 . .
S3_22 C5_22 H5B_22 109.3 . .
H5A_22 C5_22 H5B_22 107.9 . .
C5_22 C6_22 S1_22 113.79(16) . .
C5_22 C6_22 H6A_22 108.8 . .
S1_22 C6_22 H6A_22 108.8 . .
C5_22 C6_22 H6B_22 108.8 . .
S1_22 C6_22 H6B_22 108.8 . .
H6A_22 C6_22 H6B_22 107.7 . .
C5_23 P_23 C6_23 98.51(10) . .
C5_23 P_23 C4_23 99.38(10) . .
C6_23 P_23 C4_23 97.95(10) . .
C5_23 P_23 Ru_21 115.11(7) . .
C6_23 P_23 Ru_21 121.39(7) . .
C4_23 P_23 Ru_21 120.13(7) . .
C6_23 N1_23 C1_23 111.76(17) . .
C6_23 N1_23 C3_23 112.36(17) . .
C1_23 N1_23 C3_23 108.45(18) . .
C6_23 N1_23 H1_23 108.0 . .
C1_23 N1_23 H1_23 108.0 . .
C3_23 N1_23 H1_23 108.0 . .
C3_23 N2_23 C4_23 112.23(18) . .
C3_23 N2_23 C2_23 109.82(19) . .
C4_23 N2_23 C2_23 112.12(18) . .
C1_23 N3_23 C2_23 110.57(19) . .
C1_23 N3_23 C5_23 111.86(19) . .
C2_23 N3_23 C5_23 111.45(19) . .
N3_23 C1_23 N1_23 111.52(18) . .
N3_23 C1_23 H1A_23 109.3 . .
N1_23 C1_23 H1A_23 109.3 . .
N3_23 C1_23 H1B_23 109.3 . .
N1_23 C1_23 H1B_23 109.3 . .
H1A_23 C1_23 H1B_23 108.0 . .
N2_23 C2_23 N3_23 113.11(18) . .
N2_23 C2_23 H2A_23 109.0 . .
N3_23 C2_23 H2A_23 109.0 . .
N2_23 C2_23 H2B_23 109.0 . .
N3_23 C2_23 H2B_23 109.0 . .
H2A_23 C2_23 H2B_23 107.8 . .
N2_23 C3_23 N1_23 111.33(18) . .
N2_23 C3_23 H3A_23 109.4 . .
N1_23 C3_23 H3A_23 109.4 . .
N2_23 C3_23 H3B_23 109.4 . .
N1_23 C3_23 H3B_23 109.4 . .
H3A_23 C3_23 H3B_23 108.0 . .
N2_23 C4_23 P_23 111.35(14) . .
N2_23 C4_23 H4A_23 109.4 . .
P_23 C4_23 H4A_23 109.4 . .
N2_23 C4_23 H4B_23 109.4 . .
P_23 C4_23 H4B_23 109.4 . .
H4A_23 C4_23 H4B_23 108.0 . .
N3_23 C5_23 P_23 111.63(15) . .
N3_23 C5_23 H5A_23 109.3 . .
P_23 C5_23 H5A_23 109.3 . .
N3_23 C5_23 H5B_23 109.3 . .
P_23 C5_23 H5B_23 109.3 . .
H5A_23 C5_23 H5B_23 108.0 . .
N1_23 C6_23 P_23 110.14(14) . .
N1_23 C6_23 H6A_23 109.6 . .
P_23 C6_23 H6A_23 109.6 . .
N1_23 C6_23 H6B_23 109.6 . .
P_23 C6_23 H6B_23 109.6 . .
H6A_23 C6_23 H6B_23 108.1 . .
C4_24 N3_24 C2_24 115.70(17) . .
C4_24 N3_24 Ru_21 130.43(14) . .
C2_24 N3_24 Ru_21 113.38(13) . .
C2_24 N1_24 C6_24 116.41(19) . .
C6'_24 N1'_24 C2'_24 117.75(18) . .
C6'_24 N1'_24 Ru_21 126.45(14) . .
C2'_24 N1'_24 Ru_21 115.74(13) . .
N3_24 C4_24 C5_24 121.5(2) . .
N3_24 C4_24 C7_24 120.25(18) . .
C5_24 C4_24 C7_24 118.12(19) . .
C6_24 C5_24 C4_24 117.8(2) . .
C6_24 C5_24 H5_24 121.1 . .
C4_24 C5_24 H5_24 121.1 . .
N1_24 C6_24 C5_24 122.1(2) . .
N1_24 C6_24 H6_24 119.0 . .
C5_24 C6_24 H6_24 119.0 . .
N1_24 C2_24 N3_24 126.46(19) . .
N1_24 C2_24 C2'_24 117.10(18) . .
N3_24 C2_24 C2'_24 116.39(17) . .
O2_24 C7_24 O1_24 127.9(2) . .
O2_24 C7_24 C4_24 115.8(2) . .
O1_24 C7_24 C4_24 116.2(2) . .
N1'_24 C2'_24 C3'_24 122.56(19) . .
N1'_24 C2'_24 C2_24 115.45(17) . .
C3'_24 C2'_24 C2_24 121.93(18) . .
C2'_24 C3'_24 C4'_24 119.12(19) . .
C2'_24 C3'_24 H3'_24 120.4 . .
C4'_24 C3'_24 H3'_24 120.4 . .
C5'_24 C4'_24 C3'_24 118.5(2) . .
C5'_24 C4'_24 H4'_24 120.7 . .
C3'_24 C4'_24 H4'_24 120.7 . .
C6'_24 C5'_24 C4'_24 119.2(2) . .
C6'_24 C5'_24 H5'_24 120.4 . .
C4'_24 C5'_24 H5'_24 120.4 . .
N1'_24 C6'_24 C5'_24 122.87(19) . .
N1'_24 C6'_24 H6'_24 118.6 . .
C5'_24 C6'_24 H6'_24 118.6 . .
O_51 OB_45 O_59 151.9(14) . .
O_53 OA_48 O_50 100.8(9) 2_554 2_554
OA_45 O_51 O_49 116.6(13) . .
OB_45 O_51 O_49 126.0(14) . .
OA_48 O_53 O_46 146.7(13) 2 5_566

loop_
_geom_bond_atom_site_label_1
_geom_bond_atom_site_label_2
_geom_bond_distance
_geom_bond_site_symmetry_2
Ru_11 N1'_14 2.0992(18) .
Ru_11 N3_14 2.1449(17) .
Ru_11 P_13 2.2934(6) .
Ru_11 S1_12 2.3103(6) .
Ru_11 S2_12 2.3379(8) .
Ru_11 S3_12 2.3621(6) .
S2_12 C2_12 1.820(2) .
S2_12 C3_12 1.840(2) .
S1_12 C6_12 1.823(2) .
S1_12 C1_12 1.838(2) .
S3_12 C4_12 1.823(2) .
S3_12 C5_12 1.833(2) .
C2_12 C1_12 1.512(3) .
C2_12 H2A_12 0.9900 .
C2_12 H2B_12 0.9900 .
C1_12 H1A_12 0.9900 .
C1_12 H1B_12 0.9900 .
C6_12 C5_12 1.517(3) .
C6_12 H6A_12 0.9900 .
C6_12 H6B_12 0.9900 .
C5_12 H5A_12 0.9900 .
C5_12 H5B_12 0.9900 .
C4_12 C3_12 1.512(3) .
C4_12 H4A_12 0.9900 .
C4_12 H4B_12 0.9900 .
C3_12 H3A_12 0.9900 .
C3_12 H3B_12 0.9900 .
P_13 C6_13 1.837(2) .
P_13 C4_13 1.845(2) .
P_13 C5_13 1.849(2) .
N1_13 C6_13 1.506(3) .
N1_13 C1_13 1.517(3) .
N1_13 C3_13 1.521(3) .
N1_13 H1_13 1.0000 .
N2_13 C1_13 1.444(3) .
N2_13 C2_13 1.472(3) .
N2_13 C4_13 1.473(3) .
N3_13 C3_13 1.442(3) .
N3_13 C2_13 1.467(3) .
N3_13 C5_13 1.473(3) .
C1_13 H1A_13 0.9900 .
C1_13 H1B_13 0.9900 .
C2_13 H2A_13 0.9900 .
C2_13 H2B_13 0.9900 .
C3_13 H3A_13 0.9900 .
C3_13 H3B_13 0.9900 .
C6_13 H6A_13 0.9900 .
C6_13 H6B_13 0.9900 .
C4_13 H4A_13 0.9900 .
C4_13 H4B_13 0.9900 .
C5_13 H5A_13 0.9900 .
C5_13 H5B_13 0.9900 .
N3_14 C4_14 1.350(3) .
N3_14 C2_14 1.361(3) .
N1_14 C6_14 1.337(3) .
N1_14 C2_14 1.337(3) .
N1'_14 C6'_14 1.345(3) .
N1'_14 C2'_14 1.359(3) .
C4_14 C5_14 1.393(3) .
C4_14 C7_14 1.514(3) .
C5_14 C6_14 1.382(3) .
C5_14 H5_14 0.9500 .
C6_14 H6_14 0.9500 .
C2_14 C2'_14 1.466(3) .
C7_14 O2_14 1.239(3) .
C7_14 O1_14 1.259(3) .
C2'_14 C3'_14 1.391(3) .
C3'_14 C4'_14 1.388(3) .
C3'_14 H3'_14 0.9500 .
C4'_14 C5'_14 1.390(3) .
C4'_14 H4'_14 0.9500 .
C5'_14 C6'_14 1.389(3) .
C5'_14 H5'_14 0.9500 .
C6'_14 H6'_14 0.9500 .
Ru_21 N1'_24 2.1010(18) .
Ru_21 N3_24 2.1461(17) .
Ru_21 P_23 2.2980(6) .
Ru_21 S1_22 2.3101(6) .
Ru_21 S2_22 2.3360(7) .
Ru_21 S3_22 2.3800(6) .
S1_22 C6_22 1.825(2) .
S1_22 C1_22 1.839(2) .
S2_22 C2_22 1.820(2) .
S2_22 C3_22 1.840(2) .
S3_22 C4_22 1.821(2) .
S3_22 C5_22 1.834(3) .
C1_22 C2_22 1.513(3) .
C1_22 H1A_22 0.9900 .
C1_22 H1B_22 0.9900 .
C2_22 H2A_22 0.9900 .
C2_22 H2B_22 0.9900 .
C3_22 C4_22 1.514(3) .
C3_22 H3A_22 0.9900 .
C3_22 H3B_22 0.9900 .
C4_22 H4A_22 0.9900 .
C4_22 H4B_22 0.9900 .
C5_22 C6_22 1.515(4) .
C5_22 H5A_22 0.9900 .
C5_22 H5B_22 0.9900 .
C6_22 H6A_22 0.9900 .
C6_22 H6B_22 0.9900 .
P_23 C5_23 1.839(2) .
P_23 C6_23 1.844(2) .
P_23 C4_23 1.852(2) .
N1_23 C6_23 1.501(3) .
N1_23 C1_23 1.519(3) .
N1_23 C3_23 1.520(3) .
N1_23 H1_23 1.0000 .
N2_23 C3_23 1.442(3) .
N2_23 C4_23 1.468(3) .
N2_23 C2_23 1.470(3) .
N3_23 C1_23 1.436(3) .
N3_23 C2_23 1.470(3) .
N3_23 C5_23 1.475(3) .
C1_23 H1A_23 0.9900 .
C1_23 H1B_23 0.9900 .
C2_23 H2A_23 0.9900 .
C2_23 H2B_23 0.9900 .
C3_23 H3A_23 0.9900 .
C3_23 H3B_23 0.9900 .
C4_23 H4A_23 0.9900 .
C4_23 H4B_23 0.9900 .
C5_23 H5A_23 0.9900 .
C5_23 H5B_23 0.9900 .
C6_23 H6A_23 0.9900 .
C6_23 H6B_23 0.9900 .
N3_24 C4_24 1.349(3) .
N3_24 C2_24 1.360(3) .
N1_24 C2_24 1.334(3) .
N1_24 C6_24 1.340(3) .
N1'_24 C6'_24 1.340(3) .
N1'_24 C2'_24 1.356(2) .
C4_24 C5_24 1.391(3) .
C4_24 C7_24 1.514(3) .
C5_24 C6_24 1.381(3) .
C5_24 H5_24 0.9500 .
C6_24 H6_24 0.9500 .
C2_24 C2'_24 1.468(3) .
C7_24 O2_24 1.238(3) .
C7_24 O1_24 1.261(3) .
C2'_24 C3'_24 1.385(3) .
C3'_24 C4'_24 1.388(3) .
C3'_24 H3'_24 0.9500 .
C4'_24 C5'_24 1.387(3) .
C4'_24 H4'_24 0.9500 .
C5'_24 C6'_24 1.386(3) .
C5'_24 H5'_24 0.9500 .
C6'_24 H6'_24 0.9500 .
OA_45 O_51 1.298(19) .
OB_45 O_51 1.41(2) .
OB_45 O_59 1.713(19) .
O_46 O_53 1.70(2) 5_566
OA_47 OA_58 1.670(12) 2
OA_48 O_53 1.447(17) 2_554
OA_48 O_50 1.574(14) 2_554
O_49 O_51 1.78(2) .
O_50 OA_48 1.574(14) 2
O_53 OA_48 1.447(17) 2
O_53 O_46 1.70(2) 5_566
OA_58 OA_47 1.670(12) 2_554
